data_7014078
loop_
_publ_author_name
'Davies, Graham M.'
'Aarons, Rebecca J.'
'Motson, Graham R.'
'Jeffery, John C.'
'Adams, Harry'
'Faulkner, Stephen'
'Ward, Michael D.'

_publ_section_title
;
 Structural and near-IR photophysical studies on ternary lanthanide
 complexes containing poly(pyrazolyl)borate and 1,3-diketonate ligands.
;
_journal_issue 8
_journal_name_full 'Dalton transactions (Cambridge, England : 2003)'
_journal_page_first 1136
_journal_page_last 1144
_journal_paper_doi 10.1039/b400992d
_journal_year 2004
_chemical_formula_sum 'C108 H82 B2 N18 Nd2 O8'
_chemical_formula_weight 2070.02
_chemical_name_systematic
;
?
;
_space_group_IT_number 2
_symmetry_cell_setting triclinic
_symmetry_space_group_name_Hall '-P 1'
_symmetry_space_group_name_H-M 'P -1'
_atom_sites_solution_hydrogens geom
_atom_sites_solution_primary direct
_atom_sites_solution_secondary difmap
_audit_creation_method SHELXL-97
_cell_angle_alpha 86.820(2)
_cell_angle_beta 88.945(2)
_cell_angle_gamma 72.779(2)
_cell_formula_units_Z 1
_cell_length_a 11.8548(14)
_cell_length_b 12.9275(15)
_cell_length_c 15.7597(19)
_cell_measurement_temperature 173(2)
_cell_volume 2303.4(5)
_computing_cell_refinement SMART
_computing_data_collection SMART
_computing_data_reduction SAINT
_computing_molecular_graphics 'SHELXL-97 (Sheldrick, 1997)'
_computing_publication_material 'SHELXL-97 (Sheldrick, 1997)'
_computing_structure_refinement 'SHELXL-97 (Sheldrick, 1997)'
_computing_structure_solution 'SHELXS-97 (Sheldrick, 1997)'
_diffrn_ambient_temperature 173(2)
_diffrn_measured_fraction_theta_full 0.990
_diffrn_measured_fraction_theta_max 0.990
_diffrn_measurement_device_type 'Siemens SMART CCD diffractometer'
_diffrn_measurement_method '\w rotation with narrow frames'
_diffrn_radiation_monochromator graphite
_diffrn_radiation_source 'fine-focus sealed tube'
_diffrn_radiation_type MoK\a
_diffrn_radiation_wavelength 0.71073
_diffrn_reflns_av_R_equivalents 0.0365
_diffrn_reflns_av_sigmaI/netI 0.0599
_diffrn_reflns_limit_h_max 15
_diffrn_reflns_limit_h_min -15
_diffrn_reflns_limit_k_max 16
_diffrn_reflns_limit_k_min -16
_diffrn_reflns_limit_l_max 20
_diffrn_reflns_limit_l_min -20
_diffrn_reflns_number 24376
_diffrn_reflns_theta_full 27.49
_diffrn_reflns_theta_max 27.49
_diffrn_reflns_theta_min 1.65
_diffrn_standards_decay_% 0
_exptl_absorpt_coefficient_mu 1.186
_exptl_absorpt_correction_T_max 0.8906
_exptl_absorpt_correction_T_min 0.8906
_exptl_absorpt_process_details 'SADABS (Sheldrick, 1996)'
_exptl_crystal_colour yellow
_exptl_crystal_density_diffrn 1.492
_exptl_crystal_density_method 'not measured'
_exptl_crystal_description block
_exptl_crystal_F_000 1050
_exptl_crystal_size_max 0.10
_exptl_crystal_size_mid 0.10
_exptl_crystal_size_min 0.10
_refine_diff_density_max 0.492
_refine_diff_density_min -0.504
_refine_diff_density_rms 0.074
_refine_ls_extinction_method none
_refine_ls_goodness_of_fit_ref 0.900
_refine_ls_hydrogen_treatment mixed
_refine_ls_matrix_type full
_refine_ls_number_parameters 625
_refine_ls_number_reflns 10483
_refine_ls_number_restraints 0
_refine_ls_restrained_S_all 0.900
_refine_ls_R_factor_all 0.0529
_refine_ls_R_factor_gt 0.0281
_refine_ls_shift/su_max 0.002
_refine_ls_shift/su_mean 0.000
_refine_ls_structure_factor_coef Fsqd
_refine_ls_weighting_details 'calc w=1/[\s^2^(Fo^2^)+(0.0255P)^2^+0.0000P] where P=(Fo^2^+2Fc^2^)/3'
_refine_ls_weighting_scheme calc
_refine_ls_wR_factor_gt 0.0572
_refine_ls_wR_factor_ref 0.0620
_reflns_number_gt 7189
_reflns_number_total 10483
_reflns_threshold_expression >2sigma(I)
_cod_data_source_file b400992d.txt
_cod_data_source_block sad_b
_cod_depositor_comments
;
The following automatic conversions were performed:
'_symmetry_cell_setting' value 'Triclinic' changed to 'triclinic'
according to '/home/saulius/struct/CIF-dictionaries/cif_core.dic'
dictionary named 'cif_core.dic' version 2.4.1 from 2010-06-29.

Automatic conversion script
Id: cif_fix_enum 1527 2010-12-29 10:47:43Z saulius 
;
_cod_original_sg_symbol_H-M P-1
_cod_database_code 7014078

loop_
_symmetry_equiv_pos_as_xyz
'x, y, z'
'-x, -y, -z'

loop_
_atom_site_label
_atom_site_type_symbol
_atom_site_fract_x
_atom_site_fract_y
_atom_site_fract_z
_atom_site_U_iso_or_equiv
_atom_site_adp_type
_atom_site_occupancy
_atom_site_symmetry_multiplicity
_atom_site_calc_flag
_atom_site_refinement_flags
_atom_site_disorder_assembly
_atom_site_disorder_group
Nd1 Nd 0.0000 0.5000 0.5000 0.01814(6) Uani 1 2 d S . .
B1 B -0.3411(3) 0.6336(2) 0.5227(2) 0.0235(7) Uani 1 1 d . . .
H1 H -0.4282 0.6678 0.5283 0.028 Uiso 1 1 calc R . .
N11 N 0.27919(19) 0.27796(17) 0.49452(14) 0.0221(5) Uani 1 1 d . . .
N12 N 0.16028(19) 0.30279(17) 0.50640(13) 0.0199(5) Uani 1 1 d . . .
C13 C 0.1373(2) 0.2082(2) 0.52321(17) 0.0232(6) Uani 1 1 d . . .
C14 C 0.2421(3) 0.1215(2) 0.52184(19) 0.0306(7) Uani 1 1 d . . .
H14 H 0.2509 0.0464 0.5317 0.037 Uiso 1 1 calc R . .
C15 C 0.3285(3) 0.1696(2) 0.50318(18) 0.0292(7) Uani 1 1 d . . .
H15 H 0.4102 0.1327 0.4972 0.035 Uiso 1 1 calc R . .
N21 N 0.06994(19) 0.69982(17) 0.46722(14) 0.0225(5) Uani 1 1 d . . .
C22 C -0.0172(2) 0.7947(2) 0.45749(17) 0.0235(6) Uani 1 1 d . . .
C23 C 0.0041(3) 0.8908(2) 0.4287(2) 0.0343(7) Uani 1 1 d . . .
H23 H -0.0591 0.9561 0.4231 0.041 Uiso 1 1 calc R . .
C24 C 0.1182(3) 0.8904(2) 0.4081(2) 0.0367(8) Uani 1 1 d . . .
H24 H 0.1344 0.9551 0.3877 0.044 Uiso 1 1 calc R . .
C25 C 0.2073(3) 0.7948(2) 0.41786(18) 0.0314(7) Uani 1 1 d . . .
H25 H 0.2865 0.7918 0.4040 0.038 Uiso 1 1 calc R . .
C26 C 0.1795(2) 0.7026(2) 0.44833(17) 0.0256(6) Uani 1 1 d . . .
H26 H 0.2423 0.6373 0.4563 0.031 Uiso 1 1 calc R . .
N31 N -0.31547(18) 0.55691(17) 0.44938(14) 0.0219(5) Uani 1 1 d . . .
N32 N -0.20275(18) 0.50086(16) 0.42772(13) 0.0197(5) Uani 1 1 d . . .
C33 C -0.2123(2) 0.4451(2) 0.36039(17) 0.0219(6) Uani 1 1 d . . .
C34 C -0.3311(2) 0.4647(2) 0.33878(19) 0.0303(7) Uani 1 1 d . . .
H34 H -0.3623 0.4354 0.2939 0.036 Uiso 1 1 calc R . .
C35 C -0.3925(3) 0.5356(2) 0.39664(18) 0.0297(7) Uani 1 1 d . . .
H35 H -0.4760 0.5649 0.3991 0.036 Uiso 1 1 calc R . .
N41 N -0.00204(19) 0.36919(16) 0.35744(14) 0.0212(5) Uani 1 1 d . . .
C42 C -0.1063(2) 0.3756(2) 0.32055(16) 0.0213(6) Uani 1 1 d . . .
C43 C -0.1147(3) 0.3194(2) 0.24944(18) 0.0284(6) Uani 1 1 d . . .
H43 H -0.1896 0.3273 0.2248 0.034 Uiso 1 1 calc R . .
C44 C -0.0137(3) 0.2520(2) 0.21485(19) 0.0340(7) Uani 1 1 d . . .
H44 H -0.0175 0.2122 0.1667 0.041 Uiso 1 1 calc R . .
C45 C 0.0932(3) 0.2442(2) 0.25218(18) 0.0289(7) Uani 1 1 d . . .
H45 H 0.1645 0.1984 0.2301 0.035 Uiso 1 1 calc R . .
C46 C 0.0951(2) 0.3033(2) 0.32152(17) 0.0245(6) Uani 1 1 d . . .
H46 H 0.1696 0.2975 0.3458 0.029 Uiso 1 1 calc R . .
N51 N 0.29187(19) 0.43142(17) 0.39433(14) 0.0211(5) Uani 1 1 d . . .
N52 N 0.17505(19) 0.48801(16) 0.38667(13) 0.0189(5) Uani 1 1 d . . .
C53 C 0.1638(2) 0.5388(2) 0.30935(16) 0.0208(6) Uani 1 1 d . . .
C54 C 0.2731(2) 0.5152(2) 0.26701(18) 0.0274(6) Uani 1 1 d . . .
H54 H 0.2893 0.5405 0.2117 0.033 Uiso 1 1 calc R . .
C55 C 0.3511(2) 0.4473(2) 0.32376(18) 0.0270(6) Uani 1 1 d . . .
H55 H 0.4335 0.4167 0.3146 0.032 Uiso 1 1 calc R . .
N61 N -0.04468(19) 0.61125(16) 0.33200(13) 0.0208(5) Uani 1 1 d . . .
C62 C 0.0482(2) 0.6104(2) 0.28106(17) 0.0221(6) Uani 1 1 d . . .
C63 C 0.0386(3) 0.6747(2) 0.20670(18) 0.0302(7) Uani 1 1 d . . .
H63 H 0.1063 0.6712 0.1725 0.036 Uiso 1 1 calc R . .
C64 C -0.0700(3) 0.7437(2) 0.18267(19) 0.0344(7) Uani 1 1 d . . .
H64 H -0.0782 0.7898 0.1326 0.041 Uiso 1 1 calc R . .
C65 C -0.1666(3) 0.7444(2) 0.23294(18) 0.0282(6) Uani 1 1 d . . .
H65 H -0.2430 0.7901 0.2178 0.034 Uiso 1 1 calc R . .
C66 C -0.1498(2) 0.6773(2) 0.30556(17) 0.0241(6) Uani 1 1 d . . .
H66 H -0.2171 0.6779 0.3393 0.029 Uiso 1 1 calc R . .
Nd2 Nd 0.0000 0.0000 0.0000 0.01884(6) Uani 1 2 d S . .
C111 C 0.3138(2) 0.1580(2) 0.01011(17) 0.0240(6) Uani 1 1 d . . .
C112 C 0.2481(3) 0.2375(2) 0.06263(18) 0.0330(7) Uani 1 1 d . . .
H112 H 0.1665 0.2455 0.0712 0.040 Uiso 1 1 calc R . .
C113 C 0.2993(3) 0.3046(3) 0.1024(2) 0.0403(8) Uani 1 1 d . . .
H113 H 0.2533 0.3587 0.1377 0.048 Uiso 1 1 calc R . .
C114 C 0.4187(3) 0.2925(3) 0.0905(2) 0.0395(8) Uani 1 1 d . . .
H114 H 0.4547 0.3378 0.1184 0.047 Uiso 1 1 calc R . .
C115 C 0.4851(3) 0.2151(2) 0.0385(2) 0.0350(7) Uani 1 1 d . . .
H115 H 0.5669 0.2070 0.0306 0.042 Uiso 1 1 calc R . .
C116 C 0.4327(2) 0.1486(2) -0.00267(19) 0.0295(7) Uani 1 1 d . . .
H116 H 0.4784 0.0965 -0.0397 0.035 Uiso 1 1 calc R . .
O117 O 0.15729(16) 0.08243(15) 0.01025(12) 0.0291(5) Uani 1 1 d . . .
C117 C 0.2514(2) 0.0857(2) -0.02713(17) 0.0221(6) Uani 1 1 d . . .
C118 C 0.2943(2) 0.0301(2) -0.10040(17) 0.0237(6) Uani 1 1 d . . .
H118 H 0.3694 0.0313 -0.1218 0.028 Uiso 1 1 calc R . .
C121 C -0.2776(2) 0.0767(2) 0.22580(17) 0.0247(6) Uani 1 1 d . . .
C122 C -0.1972(3) 0.0945(2) 0.28239(18) 0.0285(6) Uani 1 1 d . . .
H122 H -0.1154 0.0726 0.2690 0.034 Uiso 1 1 calc R . .
C123 C -0.2350(3) 0.1438(2) 0.35808(19) 0.0321(7) Uani 1 1 d . . .
H123 H -0.1792 0.1551 0.3963 0.039 Uiso 1 1 calc R . .
C124 C -0.3543(3) 0.1767(2) 0.3778(2) 0.0362(8) Uani 1 1 d . . .
H124 H -0.3805 0.2109 0.4294 0.043 Uiso 1 1 calc R . .
C125 C -0.4346(3) 0.1597(2) 0.3226(2) 0.0370(8) Uani 1 1 d . . .
H125 H -0.5163 0.1823 0.3364 0.044 Uiso 1 1 calc R . .
C126 C -0.3976(3) 0.1099(2) 0.24689(19) 0.0323(7) Uani 1 1 d . . .
H126 H -0.4540 0.0983 0.2093 0.039 Uiso 1 1 calc R . .
O127 O -0.13283(16) 0.03868(15) 0.11912(12) 0.0280(5) Uani 1 1 d . . .
C127 C -0.2317(2) 0.0271(2) 0.14355(17) 0.0231(6) Uani 1 1 d . . .
C131 C 0.3106(2) -0.1400(2) 0.18900(17) 0.0255(6) Uani 1 1 d . . .
C132 C 0.2908(3) -0.0395(3) 0.2218(2) 0.0471(9) Uani 1 1 d . . .
H132 H 0.2220 0.0172 0.2053 0.056 Uiso 1 1 calc R . .
C133 C 0.3680(3) -0.0194(3) 0.2776(3) 0.0641(12) Uani 1 1 d . . .
H133 H 0.3520 0.0506 0.2994 0.077 Uiso 1 1 calc R . .
C134 C 0.4686(3) -0.0998(3) 0.3025(2) 0.0502(9) Uani 1 1 d . . .
H134 H 0.5229 -0.0852 0.3403 0.060 Uiso 1 1 calc R . .
C135 C 0.4896(3) -0.2008(3) 0.2723(2) 0.0410(8) Uani 1 1 d . . .
H135 H 0.5579 -0.2572 0.2901 0.049 Uiso 1 1 calc R . .
C136 C 0.4115(3) -0.2212(2) 0.2157(2) 0.0364(7) Uani 1 1 d . . .
H136 H 0.4271 -0.2917 0.1949 0.044 Uiso 1 1 calc R . .
O137 O 0.12487(16) -0.08060(14) 0.12202(12) 0.0272(4) Uani 1 1 d . . .
C137 C 0.2230(2) -0.1538(2) 0.12604(17) 0.0230(6) Uani 1 1 d . . .
C138 C 0.2541(2) -0.2439(2) 0.07504(17) 0.0237(6) Uani 1 1 d . . .
H138 H 0.3309 -0.2936 0.0814 0.028 Uiso 1 1 calc R . .
O139 O 0.07813(17) -0.20107(14) -0.00526(12) 0.0274(4) Uani 1 1 d . . .
C139 C 0.1781(2) -0.2646(2) 0.01510(17) 0.0235(6) Uani 1 1 d . . .
C141 C 0.2158(3) -0.3715(2) -0.02608(18) 0.0257(6) Uani 1 1 d . . .
C142 C 0.1311(3) -0.4214(2) -0.0454(2) 0.0359(7) Uani 1 1 d . . .
H142 H 0.0507 -0.3885 -0.0311 0.043 Uiso 1 1 calc R . .
C143 C 0.1632(3) -0.5191(2) -0.0856(2) 0.0434(8) Uani 1 1 d . . .
H143 H 0.1049 -0.5529 -0.0982 0.052 Uiso 1 1 calc R . .
C144 C 0.2792(3) -0.5668(2) -0.1072(2) 0.0449(9) Uani 1 1 d . . .
H144 H 0.3009 -0.6333 -0.1349 0.054 Uiso 1 1 calc R . .
C145 C 0.3640(3) -0.5179(2) -0.0886(2) 0.0417(8) Uani 1 1 d . . .
H145 H 0.4439 -0.5506 -0.1040 0.050 Uiso 1 1 calc R . .
C146 C 0.3333(3) -0.4216(2) -0.04740(19) 0.0340(7) Uani 1 1 d . . .
H146 H 0.3925 -0.3894 -0.0336 0.041 Uiso 1 1 calc R . .

loop_
_atom_site_aniso_label
_atom_site_aniso_U_11
_atom_site_aniso_U_22
_atom_site_aniso_U_33
_atom_site_aniso_U_23
_atom_site_aniso_U_13
_atom_site_aniso_U_12
Nd1 0.01462(12) 0.01902(11) 0.01938(13) -0.00239(9) 0.00173(9) -0.00268(9)
B1 0.0167(15) 0.0265(16) 0.0245(17) -0.0029(13) 0.0014(13) -0.0019(13)
N11 0.0191(12) 0.0228(12) 0.0207(12) -0.0007(9) 0.0004(9) -0.0007(10)
N12 0.0181(12) 0.0198(11) 0.0198(12) -0.0004(9) 0.0010(9) -0.0029(10)
C13 0.0284(16) 0.0217(14) 0.0186(14) -0.0018(11) 0.0018(12) -0.0057(12)
C14 0.0311(17) 0.0188(14) 0.0383(19) -0.0001(13) 0.0020(14) -0.0021(13)
C15 0.0230(15) 0.0212(14) 0.0358(18) -0.0008(12) 0.0027(13) 0.0051(12)
N21 0.0242(13) 0.0216(11) 0.0215(12) -0.0039(9) 0.0010(10) -0.0059(10)
C22 0.0271(15) 0.0238(14) 0.0203(14) -0.0058(11) 0.0012(12) -0.0079(12)
C23 0.0324(18) 0.0204(14) 0.047(2) 0.0032(13) 0.0008(15) -0.0036(13)
C24 0.0409(19) 0.0268(16) 0.046(2) 0.0039(14) 0.0012(16) -0.0167(15)
C25 0.0295(17) 0.0369(17) 0.0325(17) -0.0047(13) 0.0058(13) -0.0168(14)
C26 0.0251(15) 0.0290(15) 0.0232(15) -0.0053(12) -0.0002(12) -0.0080(13)
N31 0.0154(11) 0.0242(12) 0.0239(13) -0.0023(9) 0.0013(9) -0.0022(9)
N32 0.0178(12) 0.0204(11) 0.0203(12) -0.0013(9) 0.0000(9) -0.0046(9)
C33 0.0235(15) 0.0220(13) 0.0213(15) -0.0006(11) -0.0009(11) -0.0084(12)
C34 0.0235(15) 0.0408(17) 0.0295(17) -0.0083(13) -0.0030(13) -0.0125(14)
C35 0.0197(15) 0.0351(16) 0.0352(18) -0.0067(13) -0.0016(13) -0.0083(13)
N41 0.0221(12) 0.0194(11) 0.0211(12) -0.0026(9) 0.0030(10) -0.0046(10)
C42 0.0248(15) 0.0215(13) 0.0182(14) -0.0007(11) 0.0004(11) -0.0075(12)
C43 0.0305(17) 0.0307(16) 0.0267(16) -0.0050(13) 0.0002(13) -0.0125(14)
C44 0.0424(19) 0.0364(17) 0.0261(16) -0.0138(13) 0.0035(14) -0.0142(15)
C45 0.0310(17) 0.0255(15) 0.0274(16) -0.0048(13) 0.0047(13) -0.0035(13)
C46 0.0233(15) 0.0231(14) 0.0253(15) -0.0023(12) 0.0025(12) -0.0042(12)
N51 0.0165(12) 0.0232(12) 0.0223(12) -0.0027(10) 0.0034(10) -0.0040(10)
N52 0.0175(12) 0.0186(11) 0.0200(12) -0.0019(9) 0.0026(10) -0.0044(10)
C53 0.0237(14) 0.0196(13) 0.0205(14) -0.0035(11) 0.0047(11) -0.0083(12)
C54 0.0249(15) 0.0313(16) 0.0248(16) 0.0011(12) 0.0069(12) -0.0071(13)
C55 0.0190(14) 0.0322(16) 0.0306(17) -0.0051(13) 0.0086(12) -0.0086(13)
N61 0.0202(12) 0.0211(11) 0.0203(12) -0.0011(9) 0.0024(9) -0.0052(10)
C62 0.0252(15) 0.0222(13) 0.0209(14) -0.0022(11) 0.0008(12) -0.0100(12)
C63 0.0271(16) 0.0372(17) 0.0261(16) 0.0088(13) 0.0034(13) -0.0110(14)
C64 0.0368(18) 0.0370(17) 0.0272(17) 0.0119(13) -0.0019(14) -0.0101(15)
C65 0.0254(16) 0.0264(15) 0.0311(17) 0.0045(12) -0.0064(13) -0.0056(13)
C66 0.0227(15) 0.0252(14) 0.0242(15) -0.0019(12) 0.0012(12) -0.0067(12)
Nd2 0.01525(12) 0.02286(12) 0.01795(12) -0.00384(9) 0.00154(9) -0.00452(10)
C111 0.0245(15) 0.0234(14) 0.0232(15) 0.0040(11) 0.0004(12) -0.0067(12)
C112 0.0283(17) 0.0442(18) 0.0309(17) -0.0089(14) 0.0063(13) -0.0164(14)
C113 0.044(2) 0.048(2) 0.0360(19) -0.0157(15) 0.0125(16) -0.0225(17)
C114 0.047(2) 0.047(2) 0.0343(19) -0.0016(15) -0.0003(16) -0.0289(17)
C115 0.0243(16) 0.0362(17) 0.047(2) 0.0081(15) -0.0018(14) -0.0150(14)
C116 0.0244(15) 0.0262(15) 0.0361(18) 0.0051(13) -0.0001(13) -0.0061(13)
O117 0.0224(11) 0.0403(12) 0.0280(11) -0.0088(9) 0.0079(9) -0.0135(9)
C117 0.0179(14) 0.0222(14) 0.0242(15) 0.0052(11) -0.0024(11) -0.0038(11)
C118 0.0169(14) 0.0244(14) 0.0269(16) 0.0017(12) 0.0054(12) -0.0026(11)
C121 0.0260(15) 0.0219(14) 0.0235(15) -0.0016(11) 0.0062(12) -0.0031(12)
C122 0.0261(16) 0.0274(15) 0.0293(16) -0.0024(12) 0.0059(13) -0.0041(13)
C123 0.0385(18) 0.0296(16) 0.0272(17) -0.0059(13) 0.0032(14) -0.0078(14)
C124 0.041(2) 0.0313(17) 0.0315(18) -0.0053(14) 0.0143(16) -0.0036(15)
C125 0.0279(17) 0.0381(18) 0.0373(19) -0.0042(14) 0.0127(14) 0.0019(14)
C126 0.0260(16) 0.0359(17) 0.0318(17) -0.0047(13) 0.0054(13) -0.0040(14)
O127 0.0219(11) 0.0396(12) 0.0243(11) -0.0078(9) 0.0067(9) -0.0111(9)
C127 0.0205(15) 0.0239(14) 0.0196(15) 0.0028(11) 0.0020(12) 0.0007(12)
C131 0.0238(15) 0.0318(15) 0.0218(15) -0.0001(12) -0.0018(12) -0.0100(13)
C132 0.042(2) 0.0319(17) 0.064(2) -0.0048(17) -0.0271(18) -0.0035(16)
C133 0.064(3) 0.042(2) 0.088(3) -0.014(2) -0.039(2) -0.013(2)
C134 0.050(2) 0.061(2) 0.047(2) 0.0014(18) -0.0242(18) -0.0260(19)
C135 0.0278(18) 0.050(2) 0.042(2) 0.0077(16) -0.0110(15) -0.0075(16)
C136 0.0307(18) 0.0362(17) 0.0382(19) -0.0019(14) -0.0049(15) -0.0032(14)
O137 0.0257(11) 0.0268(10) 0.0245(11) -0.0043(8) -0.0043(9) 0.0000(9)
C137 0.0237(15) 0.0259(14) 0.0201(14) 0.0021(11) 0.0025(12) -0.0090(12)
C138 0.0190(14) 0.0234(14) 0.0264(15) -0.0009(12) 0.0003(12) -0.0026(12)
O139 0.0274(11) 0.0247(10) 0.0290(11) -0.0052(8) -0.0056(9) -0.0052(9)
C139 0.0265(16) 0.0214(15) 0.0219(15) 0.0016(12) 0.0044(12) -0.0067(13)
C141 0.0320(17) 0.0200(14) 0.0217(15) 0.0004(11) -0.0016(13) -0.0027(12)
C142 0.0363(18) 0.0292(16) 0.042(2) -0.0035(14) -0.0021(15) -0.0094(14)
C143 0.053(2) 0.0338(18) 0.047(2) -0.0064(15) -0.0116(17) -0.0172(17)
C144 0.062(3) 0.0256(16) 0.041(2) -0.0090(14) -0.0097(18) -0.0015(17)
C145 0.040(2) 0.0350(18) 0.042(2) -0.0111(15) 0.0024(16) 0.0031(15)
C146 0.0351(18) 0.0291(16) 0.0368(18) -0.0072(13) 0.0033(14) -0.0071(14)

loop_
_atom_type_symbol
_atom_type_description
_atom_type_scat_dispersion_real
_atom_type_scat_dispersion_imag
_atom_type_scat_source
C C 0.0033 0.0016 'International Tables Vol C Tables 4.2.6.8 and 6.1.1.4'
H H 0.0000 0.0000 'International Tables Vol C Tables 4.2.6.8 and 6.1.1.4'
B B 0.0013 0.0007 'International Tables Vol C Tables 4.2.6.8 and 6.1.1.4'
N N 0.0061 0.0033 'International Tables Vol C Tables 4.2.6.8 and 6.1.1.4'
O O 0.0106 0.0060 'International Tables Vol C Tables 4.2.6.8 and 6.1.1.4'
Nd Nd -0.1943 3.0179 'International Tables Vol C Tables 4.2.6.8 and 6.1.1.4'

loop_
_geom_angle_atom_site_label_1
_geom_angle_atom_site_label_2
_geom_angle_atom_site_label_3
_geom_angle
_geom_angle_site_symmetry_1
_geom_angle_site_symmetry_3
_geom_angle_publ_flag
N32 Nd1 N32 180.0 . 2_566 ?
N32 Nd1 N52 112.86(6) . . ?
N32 Nd1 N52 67.14(6) 2_566 . ?
N32 Nd1 N52 67.14(6) . 2_566 ?
N32 Nd1 N52 112.86(6) 2_566 2_566 ?
N52 Nd1 N52 179.999(1) . 2_566 ?
N32 Nd1 N12 67.33(6) . 2_566 ?
N32 Nd1 N12 112.67(6) 2_566 2_566 ?
N52 Nd1 N12 111.92(6) . 2_566 ?
N52 Nd1 N12 68.08(6) 2_566 2_566 ?
N32 Nd1 N12 112.67(6) . . ?
N32 Nd1 N12 67.33(6) 2_566 . ?
N52 Nd1 N12 68.08(6) . . ?
N52 Nd1 N12 111.92(6) 2_566 . ?
N12 Nd1 N12 180.00(9) 2_566 . ?
N32 Nd1 N41 58.79(6) . . ?
N32 Nd1 N41 121.21(6) 2_566 . ?
N52 Nd1 N41 64.96(6) . . ?
N52 Nd1 N41 115.04(6) 2_566 . ?
N12 Nd1 N41 115.41(6) 2_566 . ?
N12 Nd1 N41 64.59(6) . . ?
N32 Nd1 N41 121.21(6) . 2_566 ?
N32 Nd1 N41 58.79(6) 2_566 2_566 ?
N52 Nd1 N41 115.04(6) . 2_566 ?
N52 Nd1 N41 64.96(6) 2_566 2_566 ?
N12 Nd1 N41 64.59(6) 2_566 2_566 ?
N12 Nd1 N41 115.41(6) . 2_566 ?
N41 Nd1 N41 180.0 . 2_566 ?
N32 Nd1 N61 115.10(6) . 2_566 ?
N32 Nd1 N61 64.90(6) 2_566 2_566 ?
N52 Nd1 N61 121.57(6) . 2_566 ?
N52 Nd1 N61 58.43(6) 2_566 2_566 ?
N12 Nd1 N61 115.99(6) 2_566 2_566 ?
N12 Nd1 N61 64.01(6) . 2_566 ?
N41 Nd1 N61 117.32(6) . 2_566 ?
N41 Nd1 N61 62.68(6) 2_566 2_566 ?
N32 Nd1 N61 64.90(6) . . ?
N32 Nd1 N61 115.10(6) 2_566 . ?
N52 Nd1 N61 58.43(6) . . ?
N52 Nd1 N61 121.57(6) 2_566 . ?
N12 Nd1 N61 64.01(6) 2_566 . ?
N12 Nd1 N61 115.99(6) . . ?
N41 Nd1 N61 62.68(6) . . ?
N41 Nd1 N61 117.32(6) 2_566 . ?
N61 Nd1 N61 180.0 2_566 . ?
N32 Nd1 N21 115.22(6) . . ?
N32 Nd1 N21 64.78(6) 2_566 . ?
N52 Nd1 N21 63.91(6) . . ?
N52 Nd1 N21 116.10(6) 2_566 . ?
N12 Nd1 N21 58.39(6) 2_566 . ?
N12 Nd1 N21 121.61(6) . . ?
N41 Nd1 N21 117.69(6) . . ?
N41 Nd1 N21 62.31(6) 2_566 . ?
N61 Nd1 N21 118.62(6) 2_566 . ?
N61 Nd1 N21 61.38(6) . . ?
N32 Nd1 N21 64.78(6) . 2_566 ?
N32 Nd1 N21 115.22(6) 2_566 2_566 ?
N52 Nd1 N21 116.10(6) . 2_566 ?
N52 Nd1 N21 63.90(6) 2_566 2_566 ?
N12 Nd1 N21 121.61(6) 2_566 2_566 ?
N12 Nd1 N21 58.39(6) . 2_566 ?
N41 Nd1 N21 62.31(6) . 2_566 ?
N41 Nd1 N21 117.69(6) 2_566 2_566 ?
N61 Nd1 N21 61.38(6) 2_566 2_566 ?
N61 Nd1 N21 118.62(6) . 2_566 ?
N21 Nd1 N21 180.0 . 2_566 ?
N31 B1 N51 109.1(2) . 2_566 ?
N31 B1 N11 109.4(2) . 2_566 ?
N51 B1 N11 108.7(2) 2_566 2_566 ?
C15 N11 N12 109.8(2) . . ?
C15 N11 B1 128.3(2) . 2_566 ?
N12 N11 B1 121.9(2) . 2_566 ?
C13 N12 N11 106.2(2) . . ?
C13 N12 Nd1 125.81(17) . . ?
N11 N12 Nd1 128.00(15) . . ?
N12 C13 C14 110.4(2) . . ?
N12 C13 C22 120.8(2) . 2_566 ?
C14 C13 C22 128.8(2) . 2_566 ?
C15 C14 C13 104.5(2) . . ?
N11 C15 C14 109.1(3) . . ?
C26 N21 C22 116.5(2) . . ?
C26 N21 Nd1 124.98(17) . . ?
C22 N21 Nd1 117.65(16) . . ?
N21 C22 C23 122.6(3) . . ?
N21 C22 C13 116.8(2) . 2_566 ?
C23 C22 C13 120.6(2) . 2_566 ?
C24 C23 C22 119.4(3) . . ?
C25 C24 C23 118.6(3) . . ?
C24 C25 C26 118.6(3) . . ?
N21 C26 C25 124.2(3) . . ?
C35 N31 N32 110.0(2) . . ?
C35 N31 B1 128.4(2) . . ?
N32 N31 B1 121.6(2) . . ?
C33 N32 N31 106.0(2) . . ?
C33 N32 Nd1 125.43(17) . . ?
N31 N32 Nd1 128.58(15) . . ?
N32 C33 C34 110.5(2) . . ?
N32 C33 C42 120.3(2) . . ?
C34 C33 C42 129.3(3) . . ?
C35 C34 C33 104.7(3) . . ?
N31 C35 C34 108.9(2) . . ?
C46 N41 C42 115.9(2) . . ?
C46 N41 Nd1 124.80(17) . . ?
C42 N41 Nd1 119.21(17) . . ?
N41 C42 C43 122.9(3) . . ?
N41 C42 C33 116.2(2) . . ?
C43 C42 C33 120.9(2) . . ?
C44 C43 C42 119.5(3) . . ?
C43 C44 C45 118.1(3) . . ?
C46 C45 C44 119.2(3) . . ?
N41 C46 C45 124.2(3) . . ?
C55 N51 N52 110.4(2) . . ?
C55 N51 B1 128.4(2) . 2_566 ?
N52 N51 B1 121.1(2) . 2_566 ?
C53 N52 N51 105.6(2) . . ?
C53 N52 Nd1 125.85(17) . . ?
N51 N52 Nd1 128.59(15) . . ?
N52 C53 C54 111.0(2) . . ?
N52 C53 C62 119.9(2) . . ?
C54 C53 C62 129.1(2) . . ?
C55 C54 C53 104.3(2) . . ?
N51 C55 C54 108.8(2) . . ?
C66 N61 C62 115.9(2) . . ?
C66 N61 Nd1 124.69(17) . . ?
C62 N61 Nd1 118.63(16) . . ?
N61 C62 C63 123.0(3) . . ?
N61 C62 C53 116.5(2) . . ?
C63 C62 C53 120.4(2) . . ?
C64 C63 C62 119.5(3) . . ?
C63 C64 C65 118.4(3) . . ?
C66 C65 C64 118.5(3) . . ?
N61 C66 C65 124.5(3) . . ?
O127 Nd2 O127 180.0 2 . ?
O127 Nd2 O117 111.66(6) 2 2 ?
O127 Nd2 O117 68.34(6) . 2 ?
O127 Nd2 O117 68.34(6) 2 . ?
O127 Nd2 O117 111.66(6) . . ?
O117 Nd2 O117 180.0 2 . ?
O127 Nd2 O137 76.15(6) 2 2 ?
O127 Nd2 O137 103.85(6) . 2 ?
O117 Nd2 O137 69.88(6) 2 2 ?
O117 Nd2 O137 110.12(6) . 2 ?
O127 Nd2 O137 103.85(6) 2 . ?
O127 Nd2 O137 76.15(6) . . ?
O117 Nd2 O137 110.12(6) 2 . ?
O117 Nd2 O137 69.88(6) . . ?
O137 Nd2 O137 180.0 2 . ?
O127 Nd2 O139 107.50(6) 2 2 ?
O127 Nd2 O139 72.50(6) . 2 ?
O117 Nd2 O139 111.68(6) 2 2 ?
O117 Nd2 O139 68.32(6) . 2 ?
O137 Nd2 O139 68.25(6) 2 2 ?
O137 Nd2 O139 111.75(6) . 2 ?
O127 Nd2 O139 72.50(6) 2 . ?
O127 Nd2 O139 107.50(6) . . ?
O117 Nd2 O139 68.32(6) 2 . ?
O117 Nd2 O139 111.68(6) . . ?
O137 Nd2 O139 111.75(6) 2 . ?
O137 Nd2 O139 68.25(6) . . ?
O139 Nd2 O139 180.0 2 . ?
C116 C111 C112 118.5(3) . . ?
C116 C111 C117 124.2(3) . . ?
C112 C111 C117 117.3(2) . . ?
C113 C112 C111 121.3(3) . . ?
C112 C113 C114 119.5(3) . . ?
C115 C114 C113 120.3(3) . . ?
C114 C115 C116 120.1(3) . . ?
C111 C116 C115 120.4(3) . . ?
C117 O117 Nd2 140.44(18) . . ?
O117 C117 C118 123.6(2) . . ?
O117 C117 C111 115.4(2) . . ?
C118 C117 C111 121.0(2) . . ?
C127 C118 C117 123.0(2) 2 . ?
C122 C121 C126 118.5(3) . . ?
C122 C121 C127 118.3(2) . . ?
C126 C121 C127 123.2(3) . . ?
C123 C122 C121 120.9(3) . . ?
C124 C123 C122 119.8(3) . . ?
C125 C124 C123 119.9(3) . . ?
C124 C125 C126 120.7(3) . . ?
C125 C126 C121 120.2(3) . . ?
C127 O127 Nd2 139.57(18) . . ?
O127 C127 C118 124.4(3) . 2 ?
O127 C127 C121 115.2(2) . . ?
C118 C127 C121 120.4(2) 2 . ?
C132 C131 C136 117.5(3) . . ?
C132 C131 C137 117.9(3) . . ?
C136 C131 C137 124.6(3) . . ?
C133 C132 C131 121.5(3) . . ?
C132 C133 C134 120.5(3) . . ?
C135 C134 C133 119.3(3) . . ?
C134 C135 C136 120.2(3) . . ?
C135 C136 C131 120.9(3) . . ?
C137 O137 Nd2 130.34(17) . . ?
O137 C137 C138 124.1(3) . . ?
O137 C137 C131 116.4(2) . . ?
C138 C137 C131 119.5(2) . . ?
C137 C138 C139 123.8(3) . . ?
C139 O139 Nd2 130.21(17) . . ?
O139 C139 C138 124.8(3) . . ?
O139 C139 C141 116.9(2) . . ?
C138 C139 C141 118.3(2) . . ?
C142 C141 C146 118.7(3) . . ?
C142 C141 C139 119.3(3) . . ?
C146 C141 C139 121.9(3) . . ?
C141 C142 C143 120.5(3) . . ?
C144 C143 C142 120.2(3) . . ?
C143 C144 C145 119.8(3) . . ?
C144 C145 C146 120.5(3) . . ?
C145 C146 C141 120.3(3) . . ?

loop_
_geom_bond_atom_site_label_1
_geom_bond_atom_site_label_2
_geom_bond_distance
_geom_bond_site_symmetry_2
_geom_bond_publ_flag
Nd1 N32 2.676(2) . ?
Nd1 N32 2.676(2) 2_566 ?
Nd1 N52 2.688(2) . ?
Nd1 N52 2.688(2) 2_566 ?
Nd1 N12 2.689(2) 2_566 ?
Nd1 N12 2.689(2) . ?
Nd1 N41 2.891(2) . ?
Nd1 N41 2.891(2) 2_566 ?
Nd1 N61 2.922(2) 2_566 ?
Nd1 N61 2.922(2) . ?
Nd1 N21 2.955(2) . ?
Nd1 N21 2.955(2) 2_566 ?
B1 N31 1.532(4) . ?
B1 N51 1.540(4) 2_566 ?
B1 N11 1.541(4) 2_566 ?
N11 C15 1.349(3) . ?
N11 N12 1.362(3) . ?
N11 B1 1.541(4) 2_566 ?
N12 C13 1.341(3) . ?
C13 C14 1.406(4) . ?
C13 C22 1.462(4) 2_566 ?
C14 C15 1.366(4) . ?
N21 C26 1.338(3) . ?
N21 C22 1.353(3) . ?
C22 C23 1.389(4) . ?
C22 C13 1.462(4) 2_566 ?
C23 C24 1.384(4) . ?
C24 C25 1.370(4) . ?
C25 C26 1.387(4) . ?
N31 C35 1.343(3) . ?
N31 N32 1.365(3) . ?
N32 C33 1.340(3) . ?
C33 C34 1.401(4) . ?
C33 C42 1.465(4) . ?
C34 C35 1.369(4) . ?
N41 C46 1.349(3) . ?
N41 C42 1.354(3) . ?
C42 C43 1.390(4) . ?
C43 C44 1.379(4) . ?
C44 C45 1.380(4) . ?
C45 C46 1.372(4) . ?
N51 C55 1.343(3) . ?
N51 N52 1.365(3) . ?
N51 B1 1.540(4) 2_566 ?
N52 C53 1.341(3) . ?
C53 C54 1.404(4) . ?
C53 C62 1.469(4) . ?
C54 C55 1.374(4) . ?
N61 C66 1.343(3) . ?
N61 C62 1.349(3) . ?
C62 C63 1.385(3) . ?
C63 C64 1.378(4) . ?
C64 C65 1.378(4) . ?
C65 C66 1.377(4) . ?
Nd2 O127 2.4047(18) 2 ?
Nd2 O127 2.4048(18) . ?
Nd2 O117 2.4177(18) 2 ?
Nd2 O117 2.4177(18) . ?
Nd2 O137 2.4381(18) 2 ?
Nd2 O137 2.4381(18) . ?
Nd2 O139 2.4934(18) 2 ?
Nd2 O139 2.4934(18) . ?
C111 C116 1.391(4) . ?
C111 C112 1.394(4) . ?
C111 C117 1.500(4) . ?
C112 C113 1.379(4) . ?
C113 C114 1.387(4) . ?
C114 C115 1.377(4) . ?
C115 C116 1.392(4) . ?
O117 C117 1.262(3) . ?
C117 C118 1.401(4) . ?
C118 C127 1.400(4) 2 ?
C121 C122 1.393(4) . ?
C121 C126 1.399(4) . ?
C121 C127 1.499(4) . ?
C122 C123 1.387(4) . ?
C123 C124 1.386(4) . ?
C124 C125 1.373(4) . ?
C125 C126 1.389(4) . ?
O127 C127 1.274(3) . ?
C127 C118 1.400(4) 2 ?
C131 C132 1.379(4) . ?
C131 C136 1.391(4) . ?
C131 C137 1.504(4) . ?
C132 C133 1.370(4) . ?
C133 C134 1.376(5) . ?
C134 C135 1.365(5) . ?
C135 C136 1.387(4) . ?
O137 C137 1.264(3) . ?
C137 C138 1.406(4) . ?
C138 C139 1.407(4) . ?
O139 C139 1.261(3) . ?
C139 C141 1.501(4) . ?
C141 C142 1.390(4) . ?
C141 C146 1.395(4) . ?
C142 C143 1.392(4) . ?
C143 C144 1.375(5) . ?
C144 C145 1.380(5) . ?
C145 C146 1.385(4) . ?
